data_4315055
loop_
_publ_author_name
'Hai-Ying Wang'
'Jun-Yan Cheng'
'Jian-Ping Ma'
'Yu-Bin Dong'
'Ru-Qi Huang'

_publ_section_title
;
 Synthesis and Characterization of New Coordination Polymers with Tunable
 Luminescent Properties Generated from Bent 1,2,4-Triazole-Bridged
 N,N'-Dioxides and Ln(III) Salts
;
_journal_name_full 'Inorganic Chemistry'
_journal_page_first 2416
_journal_page_last 2426
_journal_paper_doi 10.1021/ic902311g
_journal_volume 49
_journal_year 2010
_chemical_formula_sum 'C24 H30 Cl3 N12 Nd O21'
_chemical_formula_weight 1073.19
_chemical_name_systematic
; 
 ? 
;
_space_group_IT_number 56
_symmetry_cell_setting orthorhombic
_symmetry_space_group_name_Hall '-P 2ab 2ac'
_symmetry_space_group_name_H-M 'P c c n'
_atom_sites_solution_hydrogens geom
_atom_sites_solution_primary direct
_atom_sites_solution_secondary difmap
_audit_creation_method SHELXL-97
_cell_angle_alpha 90.00
_cell_angle_beta 90.00
_cell_angle_gamma 90.00
_cell_formula_units_Z 4
_cell_length_a 26.753(5)
_cell_length_b 6.8616(11)
_cell_length_c 20.647(3)
_cell_measurement_reflns_used 10314
_cell_measurement_temperature 298(2)
_cell_measurement_theta_max 28.099
_cell_measurement_theta_min 2.492
_cell_volume 3790.1(11)
_computing_cell_refinement 'Bruker SMART'
_computing_data_collection 'Bruker SMART'
_computing_data_reduction 'Bruker SAINT'
_computing_molecular_graphics 'Bruker SHELXTL'
_computing_publication_material 'Bruker SHELXTL'
_computing_structure_refinement 'SHELXL-97 (Sheldrick, 1997)'
_computing_structure_solution 'SHELXS-97 (Sheldrick, 1990)'
_diffrn_ambient_temperature 298(2)
_diffrn_measured_fraction_theta_full 0.998
_diffrn_measured_fraction_theta_max 0.998
_diffrn_measurement_device_type 'CCD area detector'
_diffrn_measurement_method 'phi and omega scans'
_diffrn_radiation_monochromator graphite
_diffrn_radiation_source 'fine-focus sealed tube'
_diffrn_radiation_type MoK\a
_diffrn_radiation_wavelength 0.71073
_diffrn_reflns_av_R_equivalents 0.0242
_diffrn_reflns_av_sigmaI/netI 0.0183
_diffrn_reflns_limit_h_max 31
_diffrn_reflns_limit_h_min -26
_diffrn_reflns_limit_k_max 8
_diffrn_reflns_limit_k_min -7
_diffrn_reflns_limit_l_max 24
_diffrn_reflns_limit_l_min -24
_diffrn_reflns_number 14868
_diffrn_reflns_theta_full 25.03
_diffrn_reflns_theta_max 25.03
_diffrn_reflns_theta_min 1.97
_exptl_absorpt_coefficient_mu 1.683
_exptl_absorpt_correction_T_max 0.8109
_exptl_absorpt_correction_T_min 0.4866
_exptl_absorpt_correction_type multi-scan
_exptl_absorpt_process_details sadabs
_exptl_crystal_colour purple
_exptl_crystal_density_diffrn 1.881
_exptl_crystal_density_method 'not measured'
_exptl_crystal_description bar
_exptl_crystal_F_000 2148
_exptl_crystal_size_max 0.50
_exptl_crystal_size_mid 0.16
_exptl_crystal_size_min 0.13
_refine_diff_density_max 1.224
_refine_diff_density_min -1.964
_refine_diff_density_rms 0.090
_refine_ls_extinction_method none
_refine_ls_goodness_of_fit_ref 1.095
_refine_ls_hydrogen_treatment constr
_refine_ls_matrix_type full
_refine_ls_number_parameters 286
_refine_ls_number_reflns 3345
_refine_ls_number_restraints 6
_refine_ls_restrained_S_all 1.094
_refine_ls_R_factor_all 0.0420
_refine_ls_R_factor_gt 0.0374
_refine_ls_shift/su_max 0.001
_refine_ls_shift/su_mean 0.000
_refine_ls_structure_factor_coef Fsqd
_refine_ls_weighting_details 'calc w=1/[\s^2^(Fo^2^)+(0.0478P)^2^+15.3483P] where P=(Fo^2^+2Fc^2^)/3'
_refine_ls_weighting_scheme calc
_refine_ls_wR_factor_gt 0.1052
_refine_ls_wR_factor_ref 0.1080
_reflns_number_gt 2917
_reflns_number_total 3345
_reflns_threshold_expression >2sigma(I)
_cod_data_source_file ic902311g_si_001_04.cif
_cod_data_source_block 3
_cod_depositor_comments
;
The following automatic conversions were performed:

'_symmetry_cell_setting' value 'Orthorhombic' changed to
'orthorhombic' according to the built-in table from CIF Core
dictionary named 'cif_core.dic' version 2.4.1 from 2010-06-29.

Automatic conversion script
Id: cif_fix_values 1646 2011-03-28 12:23:43Z adriana 
;
_cod_database_code 4315055

loop_
_symmetry_equiv_pos_as_xyz
'x, y, z'
'-x+1/2, -y+1/2, z'
'-x, y+1/2, -z+1/2'
'x+1/2, -y, -z+1/2'
'-x, -y, -z'
'x-1/2, y-1/2, -z'
'x, -y-1/2, z-1/2'
'-x-1/2, y, z-1/2'

loop_
_atom_site_label
_atom_site_type_symbol
_atom_site_fract_x
_atom_site_fract_y
_atom_site_fract_z
_atom_site_U_iso_or_equiv
_atom_site_adp_type
_atom_site_occupancy
_atom_site_symmetry_multiplicity
_atom_site_calc_flag
_atom_site_refinement_flags
_atom_site_disorder_assembly
_atom_site_disorder_group
Nd1 Nd 0.2500 0.7500 0.143353(15) 0.02504(13) Uani 1 2 d S . .
N1 N 0.33236(15) -0.3504(6) 0.52104(18) 0.0336(9) Uani 1 1 d . . .
N2 N 0.33480(15) -0.0692(7) 0.32956(19) 0.0379(10) Uani 1 1 d . . .
N3 N 0.34099(15) 0.0914(6) 0.29009(19) 0.0375(10) Uani 1 1 d . . .
N4 N 0.38900(15) 0.1283(6) 0.37400(19) 0.0340(9) Uani 1 1 d . . .
N5 N 0.4194(2) 0.2225(8) 0.4201(3) 0.0648(16) Uani 1 1 d . . .
H5A H 0.4470 0.1522 0.4262 0.097 Uiso 1 1 d R . .
H5B H 0.4028 0.2326 0.4574 0.097 Uiso 1 1 d R . .
N6 N 0.36775(14) 0.6536(6) 0.21877(18) 0.0317(9) Uani 1 1 d . . .
O1 O 0.33668(13) 0.7356(5) 0.17768(18) 0.0399(9) Uani 1 1 d . B .
O3 O 0.29762(13) 0.4629(6) 0.09146(16) 0.0445(9) Uani 1 1 d . B .
O4 O 0.2500 0.7500 0.2663(2) 0.0505(15) Uani 1 2 d S B .
O5 O 0.29203(13) -0.4051(5) 0.55308(17) 0.0435(9) Uani 1 1 d . . .
O6 O 0.4818(2) 0.4817(8) 0.1292(3) 0.0863(16) Uani 1 1 d . . .
O7 O 0.4015(2) 0.4185(13) 0.0925(4) 0.142(3) Uani 1 1 d . . .
O8 O 0.4446(3) 0.1884(12) 0.1492(3) 0.142(4) Uani 1 1 d . . .
O9 O 0.4663(2) 0.2662(10) 0.0469(3) 0.095(2) Uani 1 1 d . . .
O10 O 0.2655(2) 0.4090(11) 0.3870(3) 0.103(2) Uani 1 1 d . . .
O11 O 0.29112(17) 0.1911(7) 0.4655(2) 0.0642(12) Uani 1 1 d . . .
C1 C 0.36395(18) -0.0445(7) 0.3798(2) 0.0328(11) Uani 1 1 d . . .
C2 C 0.36946(18) -0.1754(8) 0.4355(2) 0.0339(11) Uani 1 1 d . . .
C3 C 0.32735(19) -0.2371(7) 0.4687(2) 0.0325(11) Uani 1 1 d . . .
H3 H 0.2957 -0.1999 0.4547 0.039 Uiso 1 1 calc R . .
C4 C 0.3773(2) -0.4075(8) 0.5428(3) 0.0433(13) Uani 1 1 d . . .
H4 H 0.3797 -0.4856 0.5795 0.052 Uiso 1 1 calc R . .
C5 C 0.4195(2) -0.3501(10) 0.5107(3) 0.0523(15) Uani 1 1 d . . .
H5 H 0.4508 -0.3895 0.5255 0.063 Uiso 1 1 calc R . .
C6 C 0.4160(2) -0.2345(8) 0.4567(3) 0.0450(14) Uani 1 1 d . . .
H6 H 0.4446 -0.1964 0.4345 0.054 Uiso 1 1 calc R . .
C7 C 0.37300(18) 0.2093(7) 0.3181(2) 0.0336(11) Uani 1 1 d . B .
C8 C 0.38868(18) 0.3987(7) 0.2910(2) 0.0318(10) Uani 1 1 d . . .
C9 C 0.43416(19) 0.4858(9) 0.3025(2) 0.0431(13) Uani 1 1 d . B .
H9 H 0.4570 0.4289 0.3307 0.052 Uiso 1 1 calc R . .
C10 C 0.4455(2) 0.6583(9) 0.2716(3) 0.0458(13) Uani 1 1 d . . .
H10 H 0.4759 0.7194 0.2797 0.055 Uiso 1 1 calc R B .
C11 C 0.41235(19) 0.7401(8) 0.2293(2) 0.0380(12) Uani 1 1 d . B .
H11 H 0.4205 0.8549 0.2079 0.046 Uiso 1 1 calc R . .
C12 C 0.35527(17) 0.4885(7) 0.2492(2) 0.0317(10) Uani 1 1 d . B .
H12 H 0.3240 0.4335 0.2422 0.038 Uiso 1 1 calc R . .
Cl1 Cl 0.44831(5) 0.3395(3) 0.10537(7) 0.0500(4) Uani 1 1 d . . .
H3A H 0.2869 0.4281 0.0613 0.060 Uiso 1 1 d R . .
H4A H 0.2770 0.7852 0.2844 0.060 Uiso 1 1 d R . .
H3B H 0.3283 0.4564 0.0987 0.060 Uiso 1 1 d R . .
Cl2 Cl 0.2500 0.2500 0.42517(10) 0.0503(5) Uani 1 2 d S . .
H2A H 0.2902 1.0702 0.2177 0.060 Uiso 0.50 1 d PR A 1
H2B H 0.2990 1.1075 0.1446 0.060 Uiso 0.50 1 d PR A 1
O2 O 0.2832(8) 1.083(4) 0.1790(10) 0.030(3) Uani 0.50 1 d P B 1
H2C H 0.3034 1.0855 0.1934 0.037 Uiso 0.50 1 d PR B 2
H2D H 0.2679 1.1827 0.1718 0.037 Uiso 0.50 1 d PR B 2
O2' O 0.2715(9) 1.071(5) 0.1893(13) 0.048(6) Uani 0.50 1 d PU B 2

loop_
_atom_site_aniso_label
_atom_site_aniso_U_11
_atom_site_aniso_U_22
_atom_site_aniso_U_33
_atom_site_aniso_U_23
_atom_site_aniso_U_13
_atom_site_aniso_U_12
Nd1 0.0252(2) 0.0292(2) 0.02077(19) 0.000 0.000 0.00138(14)
N1 0.038(2) 0.032(2) 0.031(2) -0.0065(18) 0.0108(17) 0.0002(18)
N2 0.040(2) 0.045(3) 0.029(2) 0.0043(19) -0.0026(18) -0.002(2)
N3 0.039(2) 0.041(2) 0.033(2) 0.0016(19) -0.0071(18) -0.0049(19)
N4 0.040(2) 0.035(2) 0.0272(19) 0.0018(18) -0.0071(17) -0.0026(19)
N5 0.092(4) 0.057(3) 0.046(3) 0.005(2) -0.032(3) -0.021(3)
N6 0.031(2) 0.037(2) 0.0271(19) -0.0005(18) -0.0029(16) 0.0017(18)
O1 0.0343(18) 0.043(2) 0.043(2) 0.0121(16) -0.0103(16) 0.0015(15)
O3 0.0345(19) 0.063(3) 0.0358(18) -0.0128(18) -0.0022(15) 0.0055(18)
O4 0.044(3) 0.080(4) 0.028(3) 0.000 0.000 -0.026(3)
O5 0.049(2) 0.040(2) 0.0408(19) -0.0086(17) 0.0227(17) -0.0072(17)
O6 0.086(4) 0.080(4) 0.093(4) -0.039(3) 0.000(3) -0.019(3)
O7 0.045(3) 0.167(7) 0.214(8) -0.002(7) -0.005(4) 0.039(4)
O8 0.184(8) 0.130(6) 0.112(5) 0.055(5) -0.075(5) -0.079(6)
O9 0.067(3) 0.145(6) 0.074(3) -0.057(4) 0.007(3) -0.018(3)
O10 0.100(4) 0.117(5) 0.092(4) 0.065(4) 0.002(3) 0.006(4)
O11 0.069(3) 0.069(3) 0.055(2) 0.012(2) -0.001(2) 0.027(2)
C1 0.033(2) 0.038(3) 0.028(2) -0.002(2) 0.0045(19) 0.002(2)
C2 0.033(2) 0.041(3) 0.028(2) -0.001(2) 0.003(2) 0.003(2)
C3 0.035(3) 0.030(3) 0.032(2) -0.003(2) 0.003(2) 0.004(2)
C4 0.057(3) 0.038(3) 0.036(3) 0.004(2) 0.001(2) 0.006(3)
C5 0.040(3) 0.062(4) 0.055(3) 0.012(3) -0.001(3) 0.009(3)
C6 0.033(3) 0.055(4) 0.046(3) 0.012(3) 0.009(2) 0.000(2)
C7 0.036(3) 0.037(3) 0.028(2) 0.001(2) -0.001(2) 0.002(2)
C8 0.035(3) 0.036(3) 0.025(2) -0.001(2) -0.0031(19) 0.001(2)
C9 0.033(3) 0.061(4) 0.036(3) 0.011(3) -0.010(2) -0.001(2)
C10 0.036(3) 0.059(4) 0.042(3) 0.002(3) -0.008(2) -0.012(3)
C11 0.034(3) 0.046(3) 0.034(3) 0.003(2) 0.000(2) -0.007(2)
C12 0.028(2) 0.035(3) 0.032(2) -0.001(2) -0.0050(19) -0.003(2)
Cl1 0.0364(7) 0.0685(10) 0.0450(7) -0.0106(7) -0.0025(6) 0.0057(7)
Cl2 0.0627(13) 0.0508(12) 0.0375(10) 0.000 0.000 0.0155(10)
O2 0.034(8) 0.028(6) 0.030(6) -0.002(5) -0.014(6) -0.004(6)
O2' 0.052(10) 0.040(7) 0.052(9) 0.000(6) -0.011(6) 0.000(7)

loop_
_atom_type_symbol
_atom_type_description
_atom_type_scat_dispersion_real
_atom_type_scat_dispersion_imag
_atom_type_scat_source
C C 0.0033 0.0016 'International Tables Vol C Tables 4.2.6.8 and 6.1.1.4'
H H 0.0000 0.0000 'International Tables Vol C Tables 4.2.6.8 and 6.1.1.4'
N N 0.0061 0.0033 'International Tables Vol C Tables 4.2.6.8 and 6.1.1.4'
O O 0.0106 0.0060 'International Tables Vol C Tables 4.2.6.8 and 6.1.1.4'
Cl Cl 0.1484 0.1585 'International Tables Vol C Tables 4.2.6.8 and 6.1.1.4'
Nd Nd -0.1943 3.0179 'International Tables Vol C Tables 4.2.6.8 and 6.1.1.4'

loop_
_geom_angle_atom_site_label_1
_geom_angle_atom_site_label_2
_geom_angle_atom_site_label_3
_geom_angle
_geom_angle_site_symmetry_1
_geom_angle_site_symmetry_3
_geom_angle_publ_flag
O5 Nd1 O5 79.41(19) 8_665 7_565 ?
O5 Nd1 O1 78.41(12) 8_665 2_565 ?
O5 Nd1 O1 130.56(13) 7_565 2_565 ?
O5 Nd1 O1 130.56(13) 8_665 . ?
O5 Nd1 O1 78.41(12) 7_565 . ?
O1 Nd1 O1 146.04(18) 2_565 . ?
O5 Nd1 O2' 142.8(7) 8_665 . ?
O5 Nd1 O2' 78.2(6) 7_565 . ?
O1 Nd1 O2' 94.3(5) 2_565 . ?
O1 Nd1 O2' 72.6(6) . . ?
O5 Nd1 O2' 78.2(6) 8_665 2_565 ?
O5 Nd1 O2' 142.8(7) 7_565 2_565 ?
O1 Nd1 O2' 72.6(6) 2_565 2_565 ?
O1 Nd1 O2' 94.3(5) . 2_565 ?
O2' Nd1 O2' 134.7(12) . 2_565 ?
O5 Nd1 O4 140.29(9) 8_665 . ?
O5 Nd1 O4 140.29(9) 7_565 . ?
O1 Nd1 O4 73.02(9) 2_565 . ?
O1 Nd1 O4 73.02(9) . . ?
O2' Nd1 O4 67.3(6) . . ?
O2' Nd1 O4 67.3(6) 2_565 . ?
O5 Nd1 O2 140.7(5) 8_665 . ?
O5 Nd1 O2 70.6(5) 7_565 . ?
O1 Nd1 O2 102.2(5) 2_565 . ?
O1 Nd1 O2 67.7(5) . . ?
O2' Nd1 O2 8.6(9) . . ?
O2' Nd1 O2 140.1(3) 2_565 . ?
O4 Nd1 O2 73.3(5) . . ?
O5 Nd1 O2 70.6(5) 8_665 2_565 ?
O5 Nd1 O2 140.7(5) 7_565 2_565 ?
O1 Nd1 O2 67.7(5) 2_565 2_565 ?
O1 Nd1 O2 102.2(5) . 2_565 ?
O2' Nd1 O2 140.1(3) . 2_565 ?
O2' Nd1 O2 8.6(9) 2_565 2_565 ?
O4 Nd1 O2 73.3(5) . 2_565 ?
O2 Nd1 O2 146.6(9) . 2_565 ?
O5 Nd1 O3 64.80(11) 8_665 . ?
O5 Nd1 O3 77.68(12) 7_565 . ?
O1 Nd1 O3 128.63(12) 2_565 . ?
O1 Nd1 O3 67.57(12) . . ?
O2' Nd1 O3 136.6(6) . . ?
O2' Nd1 O3 66.0(7) 2_565 . ?
O4 Nd1 O3 114.55(8) . . ?
O2 Nd1 O3 129.1(5) . . ?
O2 Nd1 O3 67.0(5) 2_565 . ?
O5 Nd1 O3 77.68(12) 8_665 2_565 ?
O5 Nd1 O3 64.80(11) 7_565 2_565 ?
O1 Nd1 O3 67.57(12) 2_565 2_565 ?
O1 Nd1 O3 128.63(12) . 2_565 ?
O2' Nd1 O3 66.0(7) . 2_565 ?
O2' Nd1 O3 136.6(6) 2_565 2_565 ?
O4 Nd1 O3 114.55(8) . 2_565 ?
O2 Nd1 O3 67.0(5) . 2_565 ?
O2 Nd1 O3 129.1(5) 2_565 2_565 ?
O3 Nd1 O3 130.91(16) . 2_565 ?
O5 N1 C3 119.2(4) . . ?
O5 N1 C4 118.8(4) . . ?
C3 N1 C4 122.0(4) . . ?
C1 N2 N3 107.0(4) . . ?
C7 N3 N2 108.1(4) . . ?
C7 N4 C1 106.0(4) . . ?
C7 N4 N5 124.9(4) . . ?
C1 N4 N5 128.4(4) . . ?
N4 N5 H5A 109.1 . . ?
N4 N5 H5B 109.4 . . ?
H5A N5 H5B 109.4 . . ?
O1 N6 C12 120.5(4) . . ?
O1 N6 C11 118.4(4) . . ?
C12 N6 C11 121.1(4) . . ?
N6 O1 Nd1 144.1(3) . . ?
Nd1 O3 H3A 114.4 . . ?
Nd1 O3 H3B 116.8 . . ?
H3A O3 H3B 121.6 . . ?
Nd1 O4 H4A 116.1 . . ?
N1 O5 Nd1 129.8(3) . 7_566 ?
N2 C1 N4 109.6(4) . . ?
N2 C1 C2 127.1(5) . . ?
N4 C1 C2 123.4(4) . . ?
C6 C2 C3 119.2(5) . . ?
C6 C2 C1 121.2(5) . . ?
C3 C2 C1 119.6(4) . . ?
N1 C3 C2 119.7(5) . . ?
N1 C3 H3 120.2 . . ?
C2 C3 H3 120.2 . . ?
N1 C4 C5 119.6(5) . . ?
N1 C4 H4 120.2 . . ?
C5 C4 H4 120.2 . . ?
C4 C5 C6 120.1(5) . . ?
C4 C5 H5 119.9 . . ?
C6 C5 H5 119.9 . . ?
C5 C6 C2 119.4(5) . . ?
C5 C6 H6 120.3 . . ?
C2 C6 H6 120.3 . . ?
N3 C7 N4 109.3(4) . . ?
N3 C7 C8 124.2(4) . . ?
N4 C7 C8 126.6(4) . . ?
C9 C8 C12 118.9(5) . . ?
C9 C8 C7 124.7(4) . . ?
C12 C8 C7 116.3(4) . . ?
C8 C9 C10 119.2(5) . . ?
C8 C9 H9 120.4 . . ?
C10 C9 H9 120.4 . . ?
C11 C10 C9 120.4(5) . . ?
C11 C10 H10 119.8 . . ?
C9 C10 H10 119.8 . . ?
N6 C11 C10 119.8(5) . . ?
N6 C11 H11 120.1 . . ?
C10 C11 H11 120.1 . . ?
N6 C12 C8 120.5(4) . . ?
N6 C12 H12 119.8 . . ?
C8 C12 H12 119.8 . . ?
O8 Cl1 O7 110.7(5) . . ?
O8 Cl1 O9 108.7(5) . . ?
O7 Cl1 O9 106.6(5) . . ?
O8 Cl1 O6 109.6(4) . . ?
O7 Cl1 O6 111.7(5) . . ?
O9 Cl1 O6 109.4(3) . . ?
O10 Cl2 O10 111.9(6) 2 . ?
O10 Cl2 O11 109.3(3) 2 . ?
O10 Cl2 O11 108.5(3) . . ?
O10 Cl2 O11 108.5(3) 2 2 ?
O10 Cl2 O11 109.3(3) . 2 ?
O11 Cl2 O11 109.3(4) . 2 ?
Nd1 O2 H2A 105.1 . . ?
Nd1 O2 H2B 96.1 . . ?
H2A O2 H2B 136.3 . . ?
Nd1 O2 H2C 117.7 . . ?
H2A O2 H2C 48.6 . . ?
H2B O2 H2C 87.7 . . ?
Nd1 O2 H2D 121.7 . . ?
H2A O2 H2D 112.6 . . ?
H2B O2 H2D 86.1 . . ?
H2C O2 H2D 120.7 . . ?
Nd1 O2' H2A 116.2 . . ?
Nd1 O2' H2B 92.0 . . ?
H2A O2' H2B 100.8 . . ?
Nd1 O2' H2C 111.9 . . ?
H2A O2' H2C 44.4 . . ?
H2B O2' H2C 56.5 . . ?
Nd1 O2' H2D 127.9 . . ?
H2A O2' H2D 113.4 . . ?
H2B O2' H2D 63.7 . . ?
H2C O2' H2D 92.6 . . ?

loop_
_geom_bond_atom_site_label_1
_geom_bond_atom_site_label_2
_geom_bond_distance
_geom_bond_site_symmetry_2
_geom_bond_publ_flag
Nd1 O5 2.423(3) 8_665 ?
Nd1 O5 2.423(3) 7_565 ?
Nd1 O1 2.427(3) 2_565 ?
Nd1 O1 2.427(3) . ?
Nd1 O2' 2.46(3) . ?
Nd1 O2' 2.46(3) 2_565 ?
Nd1 O4 2.539(5) . ?
Nd1 O2 2.56(2) . ?
Nd1 O2 2.56(2) 2_565 ?
Nd1 O3 2.579(4) . ?
Nd1 O3 2.579(4) 2_565 ?
N1 O5 1.320(5) . ?
N1 C3 1.338(6) . ?
N1 C4 1.340(7) . ?
N2 C1 1.309(6) . ?
N2 N3 1.381(6) . ?
N3 C7 1.312(6) . ?
N4 C7 1.351(6) . ?
N4 C1 1.368(6) . ?
N4 N5 1.409(6) . ?
N5 H5A 0.8907 . ?
N5 H5B 0.8921 . ?
N6 O1 1.314(5) . ?
N6 C12 1.338(6) . ?
N6 C11 1.350(6) . ?
O3 H3A 0.7257 . ?
O3 H3B 0.8358 . ?
O4 H4A 0.8482 . ?
O5 Nd1 2.423(3) 7_566 ?
O6 Cl1 1.413(5) . ?
O7 Cl1 1.390(6) . ?
O8 Cl1 1.380(7) . ?
O9 Cl1 1.393(5) . ?
O10 Cl2 1.408(6) . ?
O11 Cl2 1.437(4) . ?
C1 C2 1.467(7) . ?
C2 C6 1.379(7) . ?
C2 C3 1.385(7) . ?
C3 H3 0.9300 . ?
C4 C5 1.369(8) . ?
C4 H4 0.9300 . ?
C5 C6 1.372(8) . ?
C5 H5 0.9300 . ?
C6 H6 0.9300 . ?
C7 C8 1.476(7) . ?
C8 C9 1.376(7) . ?
C8 C12 1.387(6) . ?
C9 C10 1.378(8) . ?
C9 H9 0.9300 . ?
C10 C11 1.365(7) . ?
C10 H10 0.9300 . ?
C11 H11 0.9300 . ?
C12 H12 0.9300 . ?
Cl2 O10 1.408(6) 2 ?
Cl2 O11 1.437(4) 2 ?
O2 H2A 0.8256 . ?
O2 H2B 0.8448 . ?
O2 H2C 0.6173 . ?
O2 H2D 0.8089 . ?
O2' H2A 0.7709 . ?
O2' H2B 1.2083 . ?
O2' H2C 0.8642 . ?
O2' H2D 0.8546 . ?

loop_
_geom_hbond_atom_site_label_D
_geom_hbond_atom_site_label_H
_geom_hbond_atom_site_label_A
_geom_hbond_distance_DH
_geom_hbond_distance_HA
_geom_hbond_distance_DA
_geom_hbond_angle_DHA
_geom_hbond_site_symmetry_A
N5 H5A O6 0.89 2.51 3.278(9) 144.7 3_645
O3 H3A O11 0.73 2.14 2.813(5) 153.7 7_565
O4 H4A N2 0.85 2.06 2.896(5) 167.1 1_565
O4 H4A N3 0.85 2.71 3.414(4) 141.0 1_565
O2 H2A N3 0.83 2.02 2.77(2) 149.2 1_565
O2' H2C N3 0.86 2.24 2.79(3) 122.2 1_565
O2 H2B O5 0.84 2.35 2.88(2) 121.4 7_565
O2' H2D O2 0.85 2.11 2.797(11) 136.5 2_575
O3 H3B O7 0.84 1.98 2.796(6) 165.3 .

loop_
_geom_torsion_atom_site_label_1
_geom_torsion_atom_site_label_2
_geom_torsion_atom_site_label_3
_geom_torsion_atom_site_label_4
_geom_torsion
_geom_torsion_site_symmetry_1
_geom_torsion_site_symmetry_2
_geom_torsion_site_symmetry_3
_geom_torsion_site_symmetry_4
_geom_torsion_publ_flag
C1 N2 N3 C7 -1.0(5) . . . . ?
C12 N6 O1 Nd1 18.6(7) . . . . ?
C11 N6 O1 Nd1 -161.4(4) . . . . ?
O5 Nd1 O1 N6 -99.7(5) 8_665 . . . ?
O5 Nd1 O1 N6 -164.8(5) 7_565 . . . ?
O1 Nd1 O1 N6 43.2(5) 2_565 . . . ?
O2' Nd1 O1 N6 114.1(8) . . . . ?
O2' Nd1 O1 N6 -21.6(8) 2_565 . . . ?
O4 Nd1 O1 N6 43.2(5) . . . . ?
O2 Nd1 O1 N6 121.6(7) . . . . ?
O2 Nd1 O1 N6 -24.9(7) 2_565 . . . ?
O3 Nd1 O1 N6 -83.4(5) . . . . ?
O3 Nd1 O1 N6 151.3(5) 2_565 . . . ?
C3 N1 O5 Nd1 -90.6(5) . . . 7_566 ?
C4 N1 O5 Nd1 88.1(5) . . . 7_566 ?
N3 N2 C1 N4 0.0(5) . . . . ?
N3 N2 C1 C2 178.8(4) . . . . ?
C7 N4 C1 N2 0.9(5) . . . . ?
N5 N4 C1 N2 171.9(5) . . . . ?
C7 N4 C1 C2 -177.9(4) . . . . ?
N5 N4 C1 C2 -7.0(8) . . . . ?
N2 C1 C2 C6 129.9(6) . . . . ?
N4 C1 C2 C6 -51.5(7) . . . . ?
N2 C1 C2 C3 -51.8(7) . . . . ?
N4 C1 C2 C3 126.8(5) . . . . ?
O5 N1 C3 C2 178.6(4) . . . . ?
C4 N1 C3 C2 -0.1(7) . . . . ?
C6 C2 C3 N1 0.9(8) . . . . ?
C1 C2 C3 N1 -177.5(4) . . . . ?
O5 N1 C4 C5 -179.1(5) . . . . ?
C3 N1 C4 C5 -0.4(8) . . . . ?
N1 C4 C5 C6 0.1(9) . . . . ?
C4 C5 C6 C2 0.7(10) . . . . ?
C3 C2 C6 C5 -1.2(9) . . . . ?
C1 C2 C6 C5 177.2(5) . . . . ?
N2 N3 C7 N4 1.6(6) . . . . ?
N2 N3 C7 C8 -179.0(4) . . . . ?
C1 N4 C7 N3 -1.5(6) . . . . ?
N5 N4 C7 N3 -172.9(5) . . . . ?
C1 N4 C7 C8 179.1(5) . . . . ?
N5 N4 C7 C8 7.7(8) . . . . ?
N3 C7 C8 C9 -152.0(5) . . . . ?
N4 C7 C8 C9 27.3(8) . . . . ?
N3 C7 C8 C12 25.3(7) . . . . ?
N4 C7 C8 C12 -155.4(5) . . . . ?
C12 C8 C9 C10 -0.7(8) . . . . ?
C7 C8 C9 C10 176.5(5) . . . . ?
C8 C9 C10 C11 -1.1(8) . . . . ?
O1 N6 C11 C10 -179.9(5) . . . . ?
C12 N6 C11 C10 0.1(7) . . . . ?
C9 C10 C11 N6 1.5(8) . . . . ?
O1 N6 C12 C8 178.0(4) . . . . ?
C11 N6 C12 C8 -2.0(7) . . . . ?
C9 C8 C12 N6 2.2(7) . . . . ?
C7 C8 C12 N6 -175.2(4) . . . . ?
